data_1526994
loop_
_publ_author_name
'Yamane, H.'
'Hara, H.'
'Kubota, S.'
'Shimada, M.'

_publ_section_title
;
 Synthesis and crystal structure of (Sr1-x La1+x) Zn1-x O3.5-x/2 (0.01 <=
 x <= 0.03)
;
_journal_name_full 'Journal of Solid State Chemistry'
_journal_page_first 19
_journal_page_last 25
_journal_volume 159
_journal_year 2001
_chemical_formula_sum 'La1.01 O3.495 Sr0.99 Zn0.99'
_chemical_name_systematic '(Sr0.99 La1.01) Zn0.99 O3.495'
_space_group_IT_number 139
_symmetry_space_group_name_Hall '-I 4 2'
_symmetry_space_group_name_H-M 'I 4/m m m'
_cell_angle_alpha 90
_cell_angle_beta 90
_cell_angle_gamma 90
_cell_formula_units_Z 2
_cell_length_a 3.74935
_cell_length_b 3.74935
_cell_length_c 13.5722
_cell_volume 190.793
_citation_journal_id_ASTM JSSCBI
_cod_data_source_file Yamane_JSSCBI_2001_1593.cif
_cod_data_source_block La1.01O3.495Sr0.99Zn0.99
_cod_original_cell_volume 190.7929
_cod_database_code 1526994

loop_
_symmetry_equiv_pos_as_xyz
x,y,z
-y,x,z
-x,-y,z
y,-x,z
x,-y,-z
y,x,-z
-x,y,-z
-y,-x,-z
-x,-y,-z
y,-x,-z
x,y,-z
-y,x,-z
-x,y,z
-y,-x,z
x,-y,z
y,x,z
x+1/2,y+1/2,z+1/2
-y+1/2,x+1/2,z+1/2
-x+1/2,-y+1/2,z+1/2
y+1/2,-x+1/2,z+1/2
x+1/2,-y+1/2,-z+1/2
y+1/2,x+1/2,-z+1/2
-x+1/2,y+1/2,-z+1/2
-y+1/2,-x+1/2,-z+1/2
-x+1/2,-y+1/2,-z+1/2
y+1/2,-x+1/2,-z+1/2
x+1/2,y+1/2,-z+1/2
-y+1/2,x+1/2,-z+1/2
-x+1/2,y+1/2,z+1/2
-y+1/2,-x+1/2,z+1/2
x+1/2,-y+1/2,z+1/2
y+1/2,x+1/2,z+1/2

loop_
_atom_site_label
_atom_site_type_symbol
_atom_site_fract_x
_atom_site_fract_y
_atom_site_fract_z
_atom_site_occupancy
_atom_site_U_iso_or_equiv
La1 La+3 0 0 0.35386 0.505 0.0
Zn1 Zn+2 0 0 0.015 0.495 0.0
Sr1 Sr+2 0 0 0.35386 0.495 0.0
O1 O-2 0 0.077 0.1758 0.25 0.0
O2 O-2 0.093 0.5 0 0.3738 0.0
